data_4301525
loop_
_publ_author_name
'G. J. Abhilash'
'Jagannath Bhuyan'
'Pinky Singh'
'Suman Maji'
'Kuntal Pal'
'Sabyasachi Sarkar'

_publ_contact_author_address
;Department of Chemistry
Indian Institute of Technology Kanpur
Kanpur, U.P.
India - 208016
;
_publ_contact_author_email abya@iitk.ac.in
_publ_contact_author_fax 915122597265
_publ_contact_author_name 'Prof. Sabyasachi Sarkar'
_publ_contact_author_phone 915122597265
_publ_section_title
;
.NO2-Mediated meso-Hydroxylation of Iron(III) Porphyrin
;
_journal_name_full 'Inorganic Chemistry'
_journal_page_first 1790
_journal_page_last 1792
_journal_paper_doi 10.1021/ic800864w
_journal_volume 48
_journal_year 2009
_chemical_formula_moiety 'C56 H55 Cl Fe N4 O14, C H2 Cl2, N O3'
_chemical_formula_sum 'C57 H57 Cl3 Fe N5 O17'
_chemical_formula_weight 1246.28
_space_group_IT_number 2
_symmetry_cell_setting triclinic
_symmetry_Int_Tables_number 2
_symmetry_space_group_name_Hall '-P 1'
_symmetry_space_group_name_H-M 'P -1'
_atom_sites_solution_hydrogens geom
_atom_sites_solution_primary direct
_atom_sites_solution_secondary difmap
_audit_creation_method SHELXL-97
_cell_angle_alpha 67.672(5)
_cell_angle_beta 67.322(5)
_cell_angle_gamma 81.697(5)
_cell_formula_units_Z 2
_cell_length_a 14.899(5)
_cell_length_b 15.181(5)
_cell_length_c 16.891(5)
_cell_measurement_reflns_used 16305
_cell_measurement_temperature 100(2)
_cell_measurement_theta_max 28.4
_cell_measurement_theta_min 2.1
_cell_volume 3260.8(18)
_computing_cell_refinement 'SAINT 6.45 ( Bruker, 2003)'
_computing_data_collection 'SMART 5.628 (Bruker, 2003)'
_computing_data_reduction 'SAINT 6.45  (Bruker, 2003)'
_computing_molecular_graphics 'Diamond 2.1e, Ortep'
_computing_structure_refinement 'SHELXL-97 (Sheldrick, 1997)'
_computing_structure_solution SIR-97
_diffrn_ambient_temperature 100(2)
_diffrn_measured_fraction_theta_full 0.956
_diffrn_measured_fraction_theta_max 0.986
_diffrn_measurement_device_type 'Bruker SMART APEX'
_diffrn_measurement_method /w-scans
_diffrn_radiation_monochromator graphite
_diffrn_radiation_probe x-ray
_diffrn_radiation_type MoK\a
_diffrn_radiation_wavelength 0.71069
_diffrn_reflns_av_R_equivalents 0.0626
_diffrn_reflns_av_sigmaI/netI 0.1721
_diffrn_reflns_limit_h_max 18
_diffrn_reflns_limit_h_min -19
_diffrn_reflns_limit_k_max 18
_diffrn_reflns_limit_k_min -20
_diffrn_reflns_limit_l_max 21
_diffrn_reflns_limit_l_min -22
_diffrn_reflns_number 22021
_diffrn_reflns_theta_full 28.35
_diffrn_reflns_theta_max 28.35
_diffrn_reflns_theta_min 2.08
_diffrn_source 'fine-focus sealed tube'
_exptl_absorpt_coefficient_mu 0.421
_exptl_absorpt_correction_T_max 0.967
_exptl_absorpt_correction_T_min 0.953
_exptl_absorpt_correction_type empirical
_exptl_crystal_colour Purple
_exptl_crystal_density_diffrn 1.269
_exptl_crystal_density_method 'not measured'
_exptl_crystal_description Needle
_exptl_crystal_F_000 1294
_exptl_crystal_size_max 0.20
_exptl_crystal_size_mid 0.10
_exptl_crystal_size_min 0.08
_refine_diff_density_max 0.934
_refine_diff_density_min -0.852
_refine_diff_density_rms 0.131
_refine_ls_extinction_method none
_refine_ls_goodness_of_fit_ref 1.044
_refine_ls_hydrogen_treatment mixed
_refine_ls_matrix_type full
_refine_ls_number_parameters 739
_refine_ls_number_reflns 15581
_refine_ls_number_restraints 0
_refine_ls_restrained_S_all 1.044
_refine_ls_R_factor_all 0.1807
_refine_ls_R_factor_gt 0.0901
_refine_ls_shift/su_max 0.000
_refine_ls_shift/su_mean 0.000
_refine_ls_structure_factor_coef Fsqd
_refine_ls_weighting_details 'calc w=1/[\s^2^(Fo^2^)+(0.1327P)^2^+0.0000P] where P=(Fo^2^+2Fc^2^)/3'
_refine_ls_weighting_scheme calc
_refine_ls_wR_factor_gt 0.2197
_refine_ls_wR_factor_ref 0.2453
_reflns_number_gt 8210
_reflns_number_total 16305
_reflns_threshold_expression >2sigma(I)
_cod_data_source_file ic800864w_si_001.cif
_cod_data_source_block 5ohfe
_cod_depositor_comments
;
The following automatic conversions were performed:
'_exptl_absorpt_correction_type' value 'Empirical' changed to 'empirical'
according to '/home/saulius/struct/CIF-dictionaries/cif_core.dic'
dictionary named 'cif_core.dic' version 2.4.1 from 2010-06-29.

Automatic conversion script
Id: cif_fix_enum 1527 2010-12-29 10:47:43Z saulius 
;
_cod_database_code 4301525

loop_
_symmetry_equiv_pos_as_xyz
'x, y, z'
'-x, -y, -z'

loop_
_atom_site_label
_atom_site_type_symbol
_atom_site_fract_x
_atom_site_fract_y
_atom_site_fract_z
_atom_site_U_iso_or_equiv
_atom_site_adp_type
_atom_site_occupancy
_atom_site_symmetry_multiplicity
_atom_site_calc_flag
_atom_site_refinement_flags
_atom_site_disorder_assembly
_atom_site_disorder_group
Fe1 Fe 0.97430(6) 0.18518(5) 0.76471(6) 0.0141(2) Uani 1 1 d . . .
Cl1 Cl 1.04275(11) 0.27373(10) 0.61160(10) 0.0233(3) Uani 1 1 d . . .
Cl2 Cl 0.37374(16) 0.75910(17) 0.72978(16) 0.0550(6) Uani 1 1 d . . .
Cl3 Cl 0.3775(2) 0.91124(18) 0.55946(18) 0.0724(8) Uani 1 1 d . . .
O1 O 0.9935(3) 0.3792(3) 0.9155(3) 0.0194(9) Uani 1 1 d . . .
H1 H 0.9658 0.3306 0.9563 0.029 Uiso 1 1 calc R . .
O2 O 1.1488(3) 0.6931(3) 0.7379(3) 0.0225(9) Uani 1 1 d . . .
O3 O 1.2023(3) 0.7196(3) 0.5604(3) 0.0231(9) Uani 1 1 d . . .
O4 O 1.1652(3) 0.5896(3) 0.5056(3) 0.0296(11) Uani 1 1 d . . .
O5 O 0.4031(4) 0.3383(5) 0.9311(4) 0.0649(19) Uani 1 1 d . . .
O6 O 0.3726(4) 0.4040(4) 0.7712(4) 0.0478(14) Uani 1 1 d . . .
O7 O 0.5184(3) 0.4181(3) 0.6124(3) 0.0300(11) Uani 1 1 d . . .
O8 O 0.8352(3) -0.3492(3) 0.8538(3) 0.0229(9) Uani 1 1 d . . .
O9 O 0.8083(3) -0.3302(3) 0.6995(3) 0.0224(9) Uani 1 1 d . . .
O10 O 0.8368(3) -0.1632(3) 0.5601(3) 0.0242(10) Uani 1 1 d . . .
O11 O 1.3863(3) -0.1911(3) 0.9070(3) 0.0354(12) Uani 1 1 d . . .
O12 O 1.5516(3) -0.0938(3) 0.7963(4) 0.0408(13) Uani 1 1 d . . .
O13 O 1.5511(3) 0.0825(3) 0.6785(4) 0.0356(12) Uani 1 1 d . . .
O14 O 0.9024(3) 0.1067(3) 0.9076(3) 0.0204(9) Uani 1 1 d . . .
O15 O 0.9235(3) 0.1979(3) 0.0120(3) 0.0205(9) Uani 1 1 d . . .
O16 O 1.0054(4) 0.0663(3) 0.0389(3) 0.0376(12) Uani 1 1 d . . .
O17 O 1.0491(3) 0.1901(3) 0.0498(3) 0.0308(11) Uani 1 1 d . . .
N1 N 1.0838(3) 0.2197(3) 0.7976(3) 0.0176(10) Uani 1 1 d . . .
N2 N 0.8943(3) 0.3002(3) 0.7979(3) 0.0131(10) Uani 1 1 d . . .
N3 N 0.8583(4) 0.1436(3) 0.7500(3) 0.0201(11) Uani 1 1 d . . .
N4 N 1.0444(3) 0.0595(3) 0.7581(3) 0.0162(10) Uani 1 1 d . . .
N5 N 0.9936(4) 0.1499(4) 0.0352(3) 0.0223(11) Uani 1 1 d . . .
C1 C 1.1690(4) 0.1656(4) 0.8004(4) 0.0162(8) Uani 1 1 d . . .
C2 C 1.2257(4) 0.2128(4) 0.8260(4) 0.0201(13) Uani 1 1 d . . .
H2 H 1.2852 0.1931 0.8327 0.024 Uiso 1 1 calc R . .
C3 C 1.1754(4) 0.2904(4) 0.8381(4) 0.0221(13) Uani 1 1 d . . .
H3 H 1.1936 0.3345 0.8552 0.027 Uiso 1 1 calc R . .
C4 C 1.0879(4) 0.2932(4) 0.8196(4) 0.0191(12) Uani 1 1 d . . .
C5 C 1.0154(4) 0.3717(4) 0.8270(4) 0.0160(12) Uani 1 1 d . . .
C6 C 0.9201(4) 0.3657(4) 0.8181(4) 0.0183(9) Uani 1 1 d . . .
C7 C 0.8472(4) 0.4382(4) 0.8277(4) 0.0183(9) Uani 1 1 d . . .
H7 H 0.8504 0.4908 0.8421 0.022 Uiso 1 1 calc R . .
C8 C 0.7717(4) 0.4147(4) 0.8116(4) 0.0183(3) Uani 1 1 d . . .
H8 H 0.7142 0.4483 0.8124 0.022 Uiso 1 1 calc R . .
C9 C 0.7999(4) 0.3263(4) 0.7929(4) 0.0176(12) Uani 1 1 d . . .
C10 C 0.7472(4) 0.2767(4) 0.7730(4) 0.0183(9) Uani 1 1 d . . .
C11 C 0.7718(4) 0.1882(4) 0.7564(4) 0.0189(12) Uani 1 1 d . . .
C12 C 0.7064(5) 0.1342(4) 0.7494(4) 0.0207(13) Uani 1 1 d . . .
H12 H 0.6430 0.1505 0.7520 0.025 Uiso 1 1 calc R . .
C13 C 0.7544(4) 0.0547(4) 0.7383(4) 0.0209(13) Uani 1 1 d . . .
H13 H 0.7298 0.0059 0.7318 0.025 Uiso 1 1 calc R . .
C14 C 0.8500(5) 0.0591(4) 0.7383(4) 0.0181(12) Uani 1 1 d . . .
C15 C 0.9216(4) -0.0121(4) 0.7339(4) 0.0148(11) Uani 1 1 d . . .
C16 C 1.0112(4) -0.0092(4) 0.7404(4) 0.0180(12) Uani 1 1 d . . .
C17 C 1.0864(4) -0.0792(4) 0.7299(4) 0.0206(13) Uani 1 1 d . . .
H17 H 1.0837 -0.1331 0.7171 0.025 Uiso 1 1 calc R . .
C18 C 1.1619(4) -0.0525(4) 0.7419(4) 0.0169(12) Uani 1 1 d . . .
H18 H 1.2209 -0.0841 0.7379 0.020 Uiso 1 1 calc R . .
C19 C 1.1345(4) 0.0317(4) 0.7613(4) 0.0157(11) Uani 1 1 d . . .
C20 C 1.1936(4) 0.0819(4) 0.7824(4) 0.0162(8) Uani 1 1 d . . .
C21 C 1.0661(4) 0.4665(4) 0.7547(4) 0.0169(12) Uani 1 1 d . . .
C22 C 1.0818(4) 0.5347(4) 0.7832(4) 0.0189(12) Uani 1 1 d . . .
H22 H 1.0621 0.5238 0.8455 0.023 Uiso 1 1 calc R . .
C23 C 1.1276(4) 0.6207(4) 0.7181(4) 0.0172(12) Uani 1 1 d . . .
C24 C 1.1542(4) 0.6371(4) 0.6242(4) 0.0224(13) Uani 1 1 d . . .
C25 C 1.1373(4) 0.5657(4) 0.5977(4) 0.0207(13) Uani 1 1 d . . .
C26 C 1.0923(4) 0.4807(4) 0.6623(4) 0.0226(14) Uani 1 1 d . . .
H26 H 1.0800 0.4343 0.6443 0.027 Uiso 1 1 calc R . .
C27 C 0.6479(4) 0.3136(4) 0.7744(4) 0.0183(9) Uani 1 1 d . . .
C28 C 0.5731(5) 0.3087(5) 0.8558(5) 0.0332(16) Uani 1 1 d . . .
H28 H 0.5842 0.2843 0.9107 0.040 Uiso 1 1 calc R . .
C29 C 0.4793(5) 0.3410(6) 0.8550(5) 0.0393(18) Uani 1 1 d . . .
C30 C 0.4653(5) 0.3769(5) 0.7710(5) 0.0313(16) Uani 1 1 d . . .
C31 C 0.5417(5) 0.3831(5) 0.6901(5) 0.0264(15) Uani 1 1 d . . .
C32 C 0.6341(4) 0.3493(4) 0.6914(4) 0.0201(13) Uani 1 1 d . . .
H32 H 0.6852 0.3509 0.6374 0.024 Uiso 1 1 calc R . .
C33 C 0.8975(4) -0.0962(4) 0.7214(4) 0.0172(12) Uani 1 1 d . . .
C34 C 0.8836(4) -0.1831(4) 0.7936(4) 0.0207(13) Uani 1 1 d . . .
H34 H 0.8940 -0.1889 0.8462 0.025 Uiso 1 1 calc R . .
C35 C 0.8537(4) -0.2614(4) 0.7856(4) 0.0169(12) Uani 1 1 d . . .
C36 C 0.8416(4) -0.2536(4) 0.7050(4) 0.0161(12) Uani 1 1 d . . .
C37 C 0.8550(4) -0.1658(4) 0.6345(4) 0.0169(12) Uani 1 1 d . . .
C38 C 0.8837(4) -0.0867(4) 0.6417(4) 0.0179(12) Uani 1 1 d . . .
H38 H 0.8934 -0.0282 0.5938 0.022 Uiso 1 1 calc R . .
C39 C 1.2872(4) 0.0348(4) 0.7877(4) 0.0190(13) Uani 1 1 d . . .
C40 C 1.2889(5) -0.0571(4) 0.8493(4) 0.0235(13) Uani 1 1 d . . .
H40 H 1.2311 -0.0897 0.8897 0.028 Uiso 1 1 calc R . .
C41 C 1.3779(5) -0.0996(5) 0.8496(5) 0.0271(14) Uani 1 1 d . . .
C42 C 1.4638(5) -0.0514(5) 0.7924(5) 0.0296(15) Uani 1 1 d . . .
C43 C 1.4613(4) 0.0425(5) 0.7317(5) 0.0260(14) Uani 1 1 d . . .
C44 C 1.3741(5) 0.0851(4) 0.7301(4) 0.0249(14) Uani 1 1 d . . .
H44 H 1.3727 0.1474 0.6907 0.030 Uiso 1 1 calc R . .
C45 C 1.1299(5) 0.6737(5) 0.8329(5) 0.0285(15) Uani 1 1 d . . .
H45A H 1.0612 0.6658 0.8668 0.043 Uiso 1 1 calc R . .
H45B H 1.1530 0.7258 0.8389 0.043 Uiso 1 1 calc R . .
H45C H 1.1630 0.6164 0.8565 0.043 Uiso 1 1 calc R . .
C46 C 1.1400(5) 0.7895(5) 0.5229(5) 0.0389(18) Uani 1 1 d . . .
H46A H 1.1062 0.7620 0.4996 0.058 Uiso 1 1 calc R . .
H46B H 1.1783 0.8426 0.4739 0.058 Uiso 1 1 calc R . .
H46C H 1.0937 0.8109 0.5699 0.058 Uiso 1 1 calc R . .
C47 C 1.1425(5) 0.5242(5) 0.4738(5) 0.0365(18) Uani 1 1 d . . .
H47A H 1.1732 0.4642 0.4944 0.055 Uiso 1 1 calc R . .
H47B H 1.1657 0.5489 0.4079 0.055 Uiso 1 1 calc R . .
H47C H 1.0733 0.5154 0.4976 0.055 Uiso 1 1 calc R . .
C48 C 0.4179(7) 0.2988(11) 1.0178(6) 0.104(5) Uani 1 1 d . . .
H48A H 0.4367 0.2333 1.0293 0.156 Uiso 1 1 calc R . .
H48B H 0.3586 0.3032 1.0663 0.156 Uiso 1 1 calc R . .
H48C H 0.4683 0.3339 1.0154 0.156 Uiso 1 1 calc R . .
C49 C 0.3548(6) 0.5024(7) 0.7509(6) 0.057(3) Uani 1 1 d . . .
H49A H 0.3482 0.5187 0.8025 0.086 Uiso 1 1 calc R . .
H49B H 0.2960 0.5182 0.7380 0.086 Uiso 1 1 calc R . .
H49C H 0.4082 0.5374 0.6983 0.086 Uiso 1 1 calc R . .
C50 C 0.5988(5) 0.4286(5) 0.5265(5) 0.0362(17) Uani 1 1 d . . .
H50A H 0.6426 0.4768 0.5143 0.054 Uiso 1 1 calc R . .
H50B H 0.5743 0.4469 0.4776 0.054 Uiso 1 1 calc R . .
H50C H 0.6328 0.3692 0.5308 0.054 Uiso 1 1 calc R . .
C51 C 0.8375(5) -0.3602(4) 0.9409(4) 0.0275(14) Uani 1 1 d . . .
H51A H 0.9005 -0.3424 0.9329 0.041 Uiso 1 1 calc R . .
H51B H 0.8245 -0.4255 0.9810 0.041 Uiso 1 1 calc R . .
H51C H 0.7889 -0.3202 0.9673 0.041 Uiso 1 1 calc R . .
C52 C 0.8838(5) -0.3704(5) 0.6398(4) 0.0284(15) Uani 1 1 d . . .
H52A H 0.9096 -0.3224 0.5800 0.043 Uiso 1 1 calc R . .
H52B H 0.8576 -0.4218 0.6353 0.043 Uiso 1 1 calc R . .
H52C H 0.9347 -0.3940 0.6640 0.043 Uiso 1 1 calc R . .
C53 C 0.8544(6) -0.0762(4) 0.4837(4) 0.0321(16) Uani 1 1 d . . .
H53A H 0.8120 -0.0278 0.5018 0.048 Uiso 1 1 calc R . .
H53B H 0.8423 -0.0850 0.4353 0.048 Uiso 1 1 calc R . .
H53C H 0.9209 -0.0572 0.4623 0.048 Uiso 1 1 calc R . .
C54 C 1.3007(5) -0.2460(5) 0.9631(5) 0.0312(15) Uani 1 1 d . . .
H54A H 1.2571 -0.2148 1.0032 0.047 Uiso 1 1 calc R . .
H54B H 1.3169 -0.3078 0.9991 0.047 Uiso 1 1 calc R . .
H54C H 1.2698 -0.2529 0.9253 0.047 Uiso 1 1 calc R . .
C55 C 1.6005(6) -0.1339(6) 0.7294(7) 0.0550(17) Uani 1 1 d . . .
H55A H 1.5593 -0.1803 0.7341 0.083 Uiso 1 1 calc R . .
H55B H 1.6588 -0.1643 0.7382 0.083 Uiso 1 1 calc R . .
H55C H 1.6170 -0.0849 0.6697 0.083 Uiso 1 1 calc R . .
C56 C 1.5504(6) 0.1787(6) 0.6197(7) 0.0550(17) Uani 1 1 d . . .
H56A H 1.5146 0.1832 0.5817 0.083 Uiso 1 1 calc R . .
H56B H 1.6160 0.2000 0.5817 0.083 Uiso 1 1 calc R . .
H56C H 1.5202 0.2180 0.6560 0.083 Uiso 1 1 calc R . .
C57 C 0.3706(6) 0.7873(6) 0.6199(5) 0.051(2) Uani 1 1 d . . .
H57A H 0.3108 0.7630 0.6256 0.061 Uiso 1 1 calc R . .
H57B H 0.4247 0.7565 0.5855 0.061 Uiso 1 1 calc R . .
H58A H 0.908(5) 0.137(6) 0.948(5) 0.05(2) Uiso 1 1 d . . .
H58B H 0.926(6) 0.047(7) 0.913(6) 0.07(3) Uiso 1 1 d . . .

loop_
_atom_site_aniso_label
_atom_site_aniso_U_11
_atom_site_aniso_U_22
_atom_site_aniso_U_33
_atom_site_aniso_U_23
_atom_site_aniso_U_13
_atom_site_aniso_U_12
Fe1 0.0169(4) 0.0110(4) 0.0194(5) -0.0034(3) -0.0134(4) -0.0003(3)
Cl1 0.0310(9) 0.0185(7) 0.0181(8) -0.0015(6) -0.0101(7) -0.0035(6)
Cl2 0.0485(13) 0.0724(16) 0.0532(14) -0.0303(12) -0.0227(11) 0.0084(11)
Cl3 0.0729(17) 0.0537(15) 0.0589(16) -0.0109(12) -0.0043(13) 0.0125(12)
O1 0.023(2) 0.019(2) 0.016(2) -0.0038(17) -0.0081(18) -0.0056(17)
O2 0.027(2) 0.015(2) 0.028(2) -0.0090(18) -0.008(2) -0.0071(17)
O3 0.029(2) 0.017(2) 0.022(2) -0.0015(18) -0.0110(19) -0.0084(18)
O4 0.041(3) 0.026(2) 0.021(2) -0.0039(19) -0.008(2) -0.015(2)
O5 0.028(3) 0.117(6) 0.037(3) -0.020(4) -0.009(3) 0.011(3)
O6 0.029(3) 0.046(3) 0.063(4) -0.005(3) -0.029(3) 0.011(2)
O7 0.029(3) 0.039(3) 0.028(3) -0.009(2) -0.024(2) 0.011(2)
O8 0.039(3) 0.0077(19) 0.022(2) 0.0002(17) -0.014(2) -0.0088(17)
O9 0.028(2) 0.015(2) 0.029(2) -0.0120(18) -0.010(2) -0.0025(17)
O10 0.036(3) 0.019(2) 0.026(2) -0.0052(18) -0.022(2) -0.0016(19)
O11 0.030(3) 0.022(2) 0.049(3) 0.000(2) -0.022(2) 0.006(2)
O12 0.018(3) 0.034(3) 0.059(4) -0.003(3) -0.016(2) 0.004(2)
O13 0.033(3) 0.029(3) 0.053(3) -0.012(2) -0.026(3) -0.004(2)
O14 0.032(3) 0.012(2) 0.021(2) 0.0009(17) -0.020(2) 0.0010(18)
O15 0.023(2) 0.019(2) 0.027(2) -0.0081(18) -0.0153(19) -0.0005(17)
O16 0.067(4) 0.015(2) 0.044(3) -0.009(2) -0.038(3) 0.010(2)
O17 0.036(3) 0.032(3) 0.029(3) -0.002(2) -0.022(2) -0.011(2)
N1 0.016(3) 0.015(2) 0.021(3) -0.003(2) -0.009(2) -0.0013(19)
N2 0.020(3) 0.004(2) 0.021(3) -0.0050(18) -0.014(2) 0.0030(18)
N3 0.028(3) 0.015(2) 0.022(3) -0.004(2) -0.015(2) -0.001(2)
N4 0.025(3) 0.005(2) 0.029(3) -0.0060(19) -0.022(2) 0.0037(19)
N5 0.032(3) 0.022(3) 0.010(3) 0.000(2) -0.010(2) -0.001(2)
C1 0.021(2) 0.0120(19) 0.015(2) -0.0002(16) -0.0096(17) -0.0018(16)
C2 0.017(3) 0.026(3) 0.023(3) -0.007(3) -0.014(3) 0.000(2)
C3 0.026(3) 0.020(3) 0.028(4) -0.006(3) -0.020(3) -0.003(3)
C4 0.023(3) 0.014(3) 0.024(3) -0.001(2) -0.016(3) -0.004(2)
C5 0.031(3) 0.028(2) 0.017(3) -0.005(2) -0.015(3) -0.004(2)
C6 0.021(2) 0.0116(19) 0.014(2) 0.0035(16) -0.0048(17) -0.0026(16)
C7 0.021(2) 0.0116(19) 0.014(2) 0.0035(16) -0.0048(17) -0.0026(16)
C8 0.0209(4) 0.0116(4) 0.0141(4) 0.0035(4) -0.0048(4) -0.0026(4)
C9 0.018(3) 0.013(3) 0.018(3) 0.007(2) -0.012(2) -0.002(2)
C10 0.018(2) 0.0151(19) 0.017(2) 0.0023(16) -0.0094(17) -0.0008(16)
C11 0.033(4) 0.021(3) 0.014(3) 0.007(2) -0.014(3) -0.003(2)
C12 0.033(4) 0.016(3) 0.016(3) -0.003(2) -0.014(3) -0.003(3)
C13 0.016(3) 0.026(3) 0.032(4) -0.015(3) -0.015(3) -0.002(2)
C14 0.034(4) 0.013(3) 0.015(3) -0.001(2) -0.019(3) -0.004(2)
C15 0.018(3) 0.012(3) 0.017(3) 0.001(2) -0.013(2) -0.004(2)
C16 0.021(3) 0.016(3) 0.015(3) 0.001(2) -0.010(2) -0.003(2)
C17 0.025(3) 0.013(3) 0.025(3) -0.002(2) -0.012(3) -0.006(2)
C18 0.017(3) 0.019(3) 0.015(3) -0.006(2) -0.006(2) -0.002(2)
C19 0.018(3) 0.010(3) 0.018(3) -0.002(2) -0.008(2) 0.001(2)
C20 0.021(2) 0.0120(19) 0.015(2) -0.0002(16) -0.0096(17) -0.0018(16)
C21 0.017(3) 0.007(2) 0.026(3) -0.002(2) -0.008(2) -0.003(2)
C22 0.024(3) 0.019(3) 0.024(3) -0.009(3) -0.016(3) -0.001(2)
C23 0.013(3) 0.016(3) 0.023(3) -0.008(2) -0.006(2) -0.003(2)
C24 0.019(3) 0.013(3) 0.030(4) -0.002(3) -0.007(3) -0.006(2)
C25 0.014(3) 0.021(3) 0.032(4) -0.014(3) -0.009(3) 0.005(2)
C26 0.030(4) 0.014(3) 0.036(4) -0.011(3) -0.022(3) -0.001(2)
C27 0.018(2) 0.0151(19) 0.017(2) 0.0023(16) -0.0094(17) -0.0008(16)
C28 0.023(4) 0.040(4) 0.046(5) -0.016(3) -0.024(3) 0.005(3)
C29 0.014(3) 0.060(5) 0.039(4) -0.019(4) -0.004(3) 0.007(3)
C30 0.016(3) 0.044(4) 0.044(4) -0.025(4) -0.014(3) 0.009(3)
C31 0.031(3) 0.028(3) 0.049(4) -0.019(3) -0.028(3) 0.006(3)
C32 0.022(3) 0.017(3) 0.020(3) -0.001(2) -0.011(3) -0.003(2)
C33 0.019(3) 0.013(3) 0.021(3) -0.005(2) -0.007(2) -0.006(2)
C34 0.026(3) 0.017(3) 0.020(3) -0.004(2) -0.011(3) -0.003(2)
C35 0.012(3) 0.015(3) 0.020(3) -0.007(2) -0.003(2) 0.004(2)
C36 0.023(3) 0.013(3) 0.014(3) -0.004(2) -0.008(2) -0.001(2)
C37 0.017(3) 0.017(3) 0.024(3) -0.010(2) -0.013(3) 0.003(2)
C38 0.021(3) 0.010(3) 0.027(3) -0.002(2) -0.018(3) 0.003(2)
C39 0.024(3) 0.015(3) 0.028(3) -0.009(2) -0.018(3) 0.001(2)
C40 0.027(3) 0.021(3) 0.026(4) -0.006(3) -0.016(3) 0.002(3)
C41 0.028(4) 0.023(3) 0.031(4) -0.003(3) -0.016(3) -0.006(3)
C42 0.025(4) 0.027(3) 0.043(4) -0.008(3) -0.024(3) 0.003(3)
C43 0.013(3) 0.028(3) 0.041(4) -0.014(3) -0.013(3) -0.002(3)
C44 0.034(4) 0.019(3) 0.029(4) -0.007(3) -0.016(3) -0.009(3)
C45 0.033(4) 0.021(3) 0.039(4) -0.010(3) -0.019(3) -0.007(3)
C46 0.043(5) 0.023(4) 0.038(4) 0.003(3) -0.016(4) 0.003(3)
C47 0.049(5) 0.037(4) 0.028(4) -0.005(3) -0.015(3) -0.024(3)
C48 0.028(5) 0.226(16) 0.036(6) -0.031(8) -0.011(4) 0.021(7)
C49 0.033(5) 0.080(7) 0.065(6) -0.025(5) -0.032(5) 0.021(4)
C50 0.041(4) 0.042(4) 0.031(4) -0.008(3) -0.026(4) 0.010(3)
C51 0.036(4) 0.020(3) 0.024(4) 0.000(3) -0.013(3) -0.004(3)
C52 0.041(4) 0.026(3) 0.017(3) -0.009(3) -0.004(3) -0.009(3)
C53 0.059(5) 0.022(3) 0.026(4) -0.006(3) -0.025(4) -0.012(3)
C54 0.028(4) 0.023(3) 0.031(4) 0.003(3) -0.010(3) -0.003(3)
C55 0.027(3) 0.059(4) 0.096(5) -0.044(4) -0.027(3) 0.012(3)
C56 0.027(3) 0.059(4) 0.096(5) -0.044(4) -0.027(3) 0.012(3)
C57 0.037(5) 0.061(6) 0.036(5) -0.003(4) -0.004(4) -0.009(4)

loop_
_atom_type_symbol
_atom_type_description
_atom_type_scat_dispersion_real
_atom_type_scat_dispersion_imag
_atom_type_scat_source
C C 0.0033 0.0016 'International Tables Vol C Tables 4.2.6.8 and 6.1.1.4'
H H 0.0000 0.0000 'International Tables Vol C Tables 4.2.6.8 and 6.1.1.4'
N N 0.0061 0.0033 'International Tables Vol C Tables 4.2.6.8 and 6.1.1.4'
O O 0.0106 0.0060 'International Tables Vol C Tables 4.2.6.8 and 6.1.1.4'
Fe Fe 0.3463 0.8444 'International Tables Vol C Tables 4.2.6.8 and 6.1.1.4'
Cl Cl 0.1484 0.1585 'International Tables Vol C Tables 4.2.6.8 and 6.1.1.4'

loop_
_geom_angle_atom_site_label_1
_geom_angle_atom_site_label_2
_geom_angle_atom_site_label_3
_geom_angle
_geom_angle_site_symmetry_1
_geom_angle_site_symmetry_3
_geom_angle_publ_flag
N3 Fe1 N4 90.15(18) . . ?
N3 Fe1 N2 90.87(18) . . ?
N4 Fe1 N2 169.39(19) . . ?
N3 Fe1 N1 172.8(2) . . ?
N4 Fe1 N1 90.00(18) . . ?
N2 Fe1 N1 87.68(18) . . ?
N3 Fe1 O14 84.42(18) . . ?
N4 Fe1 O14 85.87(19) . . ?
N2 Fe1 O14 83.72(18) . . ?
N1 Fe1 O14 88.41(18) . . ?
N3 Fe1 Cl1 93.41(15) . . ?
N4 Fe1 Cl1 96.76(15) . . ?
N2 Fe1 Cl1 93.72(13) . . ?
N1 Fe1 Cl1 93.73(14) . . ?
O14 Fe1 Cl1 176.60(13) . . ?
C5 O1 H1 109.5 . . ?
C23 O2 C45 115.9(5) . . ?
C24 O3 C46 112.9(5) . . ?
C25 O4 C47 117.4(5) . . ?
C29 O5 C48 117.8(6) . . ?
C30 O6 C49 114.2(6) . . ?
C31 O7 C50 115.9(5) . . ?
C35 O8 C51 119.0(4) . . ?
C36 O9 C52 111.5(5) . . ?
C37 O10 C53 117.9(4) . . ?
C41 O11 C54 118.2(5) . . ?
C42 O12 C55 114.4(6) . . ?
C43 O13 C56 114.7(5) . . ?
Fe1 O14 H58A 113(5) . . ?
Fe1 O14 H58B 102(6) . . ?
H58A O14 H58B 119(7) . . ?
C4 N1 C1 106.7(5) . . ?
C4 N1 Fe1 128.3(4) . . ?
C1 N1 Fe1 125.1(4) . . ?
C6 N2 C9 106.5(4) . . ?
C6 N2 Fe1 129.6(4) . . ?
C9 N2 Fe1 123.6(3) . . ?
C11 N3 C14 105.7(5) . . ?
C11 N3 Fe1 127.4(4) . . ?
C14 N3 Fe1 126.7(4) . . ?
C19 N4 C16 106.9(4) . . ?
C19 N4 Fe1 127.6(4) . . ?
C16 N4 Fe1 125.3(4) . . ?
O16 N5 O17 122.3(5) . . ?
O16 N5 O15 118.9(5) . . ?
O17 N5 O15 118.8(5) . . ?
C20 C1 N1 125.9(5) . . ?
C20 C1 C2 125.9(5) . . ?
N1 C1 C2 108.2(5) . . ?
C3 C2 C1 106.6(5) . . ?
C3 C2 H2 126.7 . . ?
C1 C2 H2 126.7 . . ?
C2 C3 C4 107.6(5) . . ?
C2 C3 H3 126.2 . . ?
C4 C3 H3 126.2 . . ?
N1 C4 C3 110.9(5) . . ?
N1 C4 C5 128.0(5) . . ?
C3 C4 C5 121.1(5) . . ?
O1 C5 C4 107.3(4) . . ?
O1 C5 C6 107.3(5) . . ?
C4 C5 C6 119.2(4) . . ?
O1 C5 C21 105.8(4) . . ?
C4 C5 C21 107.9(5) . . ?
C6 C5 C21 108.5(4) . . ?
N2 C6 C7 112.4(5) . . ?
N2 C6 C5 126.6(5) . . ?
C7 C6 C5 121.0(5) . . ?
C8 C7 C6 106.7(5) . . ?
C8 C7 H7 126.6 . . ?
C6 C7 H7 126.6 . . ?
C7 C8 C9 106.3(5) . . ?
C7 C8 H8 126.9 . . ?
C9 C8 H8 126.9 . . ?
C10 C9 N2 125.1(5) . . ?
C10 C9 C8 126.8(5) . . ?
N2 C9 C8 108.1(5) . . ?
C9 C10 C11 128.3(5) . . ?
C9 C10 C27 117.3(5) . . ?
C11 C10 C27 114.3(5) . . ?
N3 C11 C12 111.3(5) . . ?
N3 C11 C10 124.3(5) . . ?
C12 C11 C10 124.4(5) . . ?
C13 C12 C11 106.7(5) . . ?
C13 C12 H12 126.6 . . ?
C11 C12 H12 126.6 . . ?
C12 C13 C14 107.7(5) . . ?
C12 C13 H13 126.2 . . ?
C14 C13 H13 126.2 . . ?
N3 C14 C15 125.0(5) . . ?
N3 C14 C13 108.6(5) . . ?
C15 C14 C13 126.3(5) . . ?
C16 C15 C14 125.2(5) . . ?
C16 C15 C33 118.7(5) . . ?
C14 C15 C33 116.1(5) . . ?
N4 C16 C15 127.3(5) . . ?
N4 C16 C17 108.0(5) . . ?
C15 C16 C17 124.7(5) . . ?
C18 C17 C16 107.5(5) . . ?
C18 C17 H17 126.3 . . ?
C16 C17 H17 126.3 . . ?
C17 C18 C19 107.3(5) . . ?
C17 C18 H18 126.3 . . ?
C19 C18 H18 126.3 . . ?
N4 C19 C18 110.2(5) . . ?
N4 C19 C20 124.8(5) . . ?
C18 C19 C20 125.0(5) . . ?
C1 C20 C19 126.1(5) . . ?
C1 C20 C39 118.6(5) . . ?
C19 C20 C39 115.3(5) . . ?
C22 C21 C26 122.0(5) . . ?
C22 C21 C5 119.6(5) . . ?
C26 C21 C5 118.4(5) . . ?
C21 C22 C23 119.8(5) . . ?
C21 C22 H22 120.1 . . ?
C23 C22 H22 120.1 . . ?
O2 C23 C22 125.2(5) . . ?
O2 C23 C24 115.5(5) . . ?
C22 C23 C24 119.3(5) . . ?
O3 C24 C25 121.3(6) . . ?
O3 C24 C23 119.3(5) . . ?
C25 C24 C23 119.2(5) . . ?
O4 C25 C26 124.5(5) . . ?
O4 C25 C24 114.2(5) . . ?
C26 C25 C24 121.2(6) . . ?
C25 C26 C21 118.4(5) . . ?
C25 C26 H26 120.8 . . ?
C21 C26 H26 120.8 . . ?
C28 C27 C32 121.9(6) . . ?
C28 C27 C10 120.9(5) . . ?
C32 C27 C10 117.2(5) . . ?
C27 C28 C29 119.4(6) . . ?
C27 C28 H28 120.3 . . ?
C29 C28 H28 120.3 . . ?
O5 C29 C30 118.4(6) . . ?
O5 C29 C28 123.0(7) . . ?
C30 C29 C28 118.7(6) . . ?
O6 C30 C31 120.7(6) . . ?
O6 C30 C29 118.4(6) . . ?
C31 C30 C29 120.9(6) . . ?
O7 C31 C30 115.4(5) . . ?
O7 C31 C32 124.3(6) . . ?
C30 C31 C32 120.2(6) . . ?
C27 C32 C31 118.9(6) . . ?
C27 C32 H32 120.6 . . ?
C31 C32 H32 120.6 . . ?
C38 C33 C34 121.3(5) . . ?
C38 C33 C15 120.6(5) . . ?
C34 C33 C15 118.1(5) . . ?
C33 C34 C35 118.8(5) . . ?
C33 C34 H34 120.6 . . ?
C35 C34 H34 120.6 . . ?
O8 C35 C34 123.4(5) . . ?
O8 C35 C36 115.9(5) . . ?
C34 C35 C36 120.7(5) . . ?
O9 C36 C37 120.5(5) . . ?
O9 C36 C35 120.1(5) . . ?
C37 C36 C35 119.2(5) . . ?
O10 C37 C36 115.5(5) . . ?
O10 C37 C38 123.6(5) . . ?
C36 C37 C38 120.8(5) . . ?
C33 C38 C37 119.1(5) . . ?
C33 C38 H38 120.4 . . ?
C37 C38 H38 120.4 . . ?
C40 C39 C44 120.0(5) . . ?
C40 C39 C20 121.1(6) . . ?
C44 C39 C20 118.9(5) . . ?
C39 C40 C41 119.2(6) . . ?
C39 C40 H40 120.4 . . ?
C41 C40 H40 120.4 . . ?
C42 C41 O11 115.8(6) . . ?
C42 C41 C40 121.2(6) . . ?
O11 C41 C40 123.0(6) . . ?
C41 C42 O12 120.3(6) . . ?
C41 C42 C43 119.2(6) . . ?
O12 C42 C43 120.5(6) . . ?
O13 C43 C44 126.1(6) . . ?
O13 C43 C42 113.6(5) . . ?
C44 C43 C42 120.2(6) . . ?
C43 C44 C39 120.1(6) . . ?
C43 C44 H44 120.0 . . ?
C39 C44 H44 120.0 . . ?
O2 C45 H45A 109.5 . . ?
O2 C45 H45B 109.5 . . ?
H45A C45 H45B 109.5 . . ?
O2 C45 H45C 109.5 . . ?
H45A C45 H45C 109.5 . . ?
H45B C45 H45C 109.5 . . ?
O3 C46 H46A 109.5 . . ?
O3 C46 H46B 109.5 . . ?
H46A C46 H46B 109.5 . . ?
O3 C46 H46C 109.5 . . ?
H46A C46 H46C 109.5 . . ?
H46B C46 H46C 109.5 . . ?
O4 C47 H47A 109.5 . . ?
O4 C47 H47B 109.5 . . ?
H47A C47 H47B 109.5 . . ?
O4 C47 H47C 109.5 . . ?
H47A C47 H47C 109.5 . . ?
H47B C47 H47C 109.5 . . ?
O5 C48 H48A 109.5 . . ?
O5 C48 H48B 109.5 . . ?
H48A C48 H48B 109.5 . . ?
O5 C48 H48C 109.5 . . ?
H48A C48 H48C 109.5 . . ?
H48B C48 H48C 109.5 . . ?
O6 C49 H49A 109.5 . . ?
O6 C49 H49B 109.5 . . ?
H49A C49 H49B 109.5 . . ?
O6 C49 H49C 109.5 . . ?
H49A C49 H49C 109.5 . . ?
H49B C49 H49C 109.5 . . ?
O7 C50 H50A 109.5 . . ?
O7 C50 H50B 109.5 . . ?
H50A C50 H50B 109.5 . . ?
O7 C50 H50C 109.5 . . ?
H50A C50 H50C 109.5 . . ?
H50B C50 H50C 109.5 . . ?
O8 C51 H51A 109.5 . . ?
O8 C51 H51B 109.5 . . ?
H51A C51 H51B 109.5 . . ?
O8 C51 H51C 109.5 . . ?
H51A C51 H51C 109.5 . . ?
H51B C51 H51C 109.5 . . ?
O9 C52 H52A 109.5 . . ?
O9 C52 H52B 109.5 . . ?
H52A C52 H52B 109.5 . . ?
O9 C52 H52C 109.5 . . ?
H52A C52 H52C 109.5 . . ?
H52B C52 H52C 109.5 . . ?
O10 C53 H53A 109.5 . . ?
O10 C53 H53B 109.5 . . ?
H53A C53 H53B 109.5 . . ?
O10 C53 H53C 109.5 . . ?
H53A C53 H53C 109.5 . . ?
H53B C53 H53C 109.5 . . ?
O11 C54 H54A 109.5 . . ?
O11 C54 H54B 109.5 . . ?
H54A C54 H54B 109.5 . . ?
O11 C54 H54C 109.5 . . ?
H54A C54 H54C 109.5 . . ?
H54B C54 H54C 109.5 . . ?
O12 C55 H55A 109.5 . . ?
O12 C55 H55B 109.5 . . ?
H55A C55 H55B 109.5 . . ?
O12 C55 H55C 109.5 . . ?
H55A C55 H55C 109.5 . . ?
H55B C55 H55C 109.5 . . ?
O13 C56 H56A 109.5 . . ?
O13 C56 H56B 109.5 . . ?
H56A C56 H56B 109.5 . . ?
O13 C56 H56C 109.5 . . ?
H56A C56 H56C 109.5 . . ?
H56B C56 H56C 109.5 . . ?
Cl2 C57 Cl3 111.6(5) . . ?
Cl2 C57 H57A 109.3 . . ?
Cl3 C57 H57A 109.3 . . ?
Cl2 C57 H57B 109.3 . . ?
Cl3 C57 H57B 109.3 . . ?
H57A C57 H57B 108.0 . . ?

loop_
_geom_bond_atom_site_label_1
_geom_bond_atom_site_label_2
_geom_bond_distance
_geom_bond_site_symmetry_2
_geom_bond_publ_flag
Fe1 N3 2.052(5) . ?
Fe1 N4 2.059(4) . ?
Fe1 N2 2.100(4) . ?
Fe1 N1 2.100(5) . ?
Fe1 O14 2.140(4) . ?
Fe1 Cl1 2.2926(18) . ?
Cl2 C57 1.757(8) . ?
Cl3 C57 1.763(9) . ?
O1 C5 1.448(6) . ?
O1 H1 0.8200 . ?
O2 C23 1.372(6) . ?
O2 C45 1.433(8) . ?
O3 C24 1.372(7) . ?
O3 C46 1.431(7) . ?
O4 C25 1.357(7) . ?
O4 C47 1.425(7) . ?
O5 C29 1.339(8) . ?
O5 C48 1.448(10) . ?
O6 C30 1.381(7) . ?
O6 C49 1.409(10) . ?
O7 C31 1.375(7) . ?
O7 C50 1.451(8) . ?
O8 C35 1.370(7) . ?
O8 C51 1.429(7) . ?
O9 C36 1.375(6) . ?
O9 C52 1.432(7) . ?
O10 C37 1.370(6) . ?
O10 C53 1.423(7) . ?
O11 C41 1.381(7) . ?
O11 C54 1.412(8) . ?
O12 C42 1.386(7) . ?
O12 C55 1.393(9) . ?
O13 C43 1.363(8) . ?
O13 C56 1.422(10) . ?
O14 H58A 0.99(8) . ?
O14 H58B 0.90(9) . ?
O15 N5 1.286(6) . ?
O16 N5 1.236(6) . ?
O17 N5 1.238(6) . ?
N1 C4 1.319(7) . ?
N1 C1 1.415(7) . ?
N2 C6 1.314(7) . ?
N2 C9 1.430(7) . ?
N3 C11 1.352(7) . ?
N3 C14 1.400(7) . ?
N4 C19 1.364(7) . ?
N4 C16 1.385(7) . ?
C1 C20 1.384(7) . ?
C1 C2 1.451(8) . ?
C2 C3 1.343(8) . ?
C2 H2 0.9300 . ?
C3 C4 1.444(8) . ?
C3 H3 0.9300 . ?
C4 C5 1.496(8) . ?
C5 C6 1.502(8) . ?
C5 C21 1.550(8) . ?
C6 C7 1.440(8) . ?
C7 C8 1.377(8) . ?
C7 H7 0.9300 . ?
C8 C9 1.461(8) . ?
C8 H8 0.9300 . ?
C9 C10 1.365(8) . ?
C10 C11 1.443(8) . ?
C10 C27 1.499(8) . ?
C11 C12 1.424(8) . ?
C12 C13 1.349(8) . ?
C12 H12 0.9300 . ?
C13 C14 1.435(8) . ?
C13 H13 0.9300 . ?
C14 C15 1.407(8) . ?
C15 C16 1.390(7) . ?
C15 C33 1.484(7) . ?
C16 C17 1.436(8) . ?
C17 C18 1.358(8) . ?
C17 H17 0.9300 . ?
C18 C19 1.404(7) . ?
C18 H18 0.9300 . ?
C19 C20 1.458(8) . ?
C20 C39 1.491(8) . ?
C21 C22 1.377(7) . ?
C21 C26 1.390(8) . ?
C22 C23 1.402(8) . ?
C22 H22 0.9300 . ?
C23 C24 1.406(8) . ?
C24 C25 1.405(8) . ?
C25 C26 1.387(9) . ?
C26 H26 0.9300 . ?
C27 C28 1.380(9) . ?
C27 C32 1.382(8) . ?
C28 C29 1.416(9) . ?
C28 H28 0.9300 . ?
C29 C30 1.401(10) . ?
C30 C31 1.381(9) . ?
C31 C32 1.404(8) . ?
C32 H32 0.9300 . ?
C33 C38 1.391(8) . ?
C33 C34 1.389(8) . ?
C34 C35 1.396(8) . ?
C34 H34 0.9300 . ?
C35 C36 1.400(8) . ?
C36 C37 1.386(8) . ?
C37 C38 1.392(8) . ?
C38 H38 0.9300 . ?
C39 C40 1.392(8) . ?
C39 C44 1.398(9) . ?
C40 C41 1.389(8) . ?
C40 H40 0.9300 . ?
C41 C42 1.374(9) . ?
C42 C43 1.410(9) . ?
C43 C44 1.371(8) . ?
C44 H44 0.9300 . ?
C45 H45A 0.9600 . ?
C45 H45B 0.9600 . ?
C45 H45C 0.9600 . ?
C46 H46A 0.9600 . ?
C46 H46B 0.9600 . ?
C46 H46C 0.9600 . ?
C47 H47A 0.9600 . ?
C47 H47B 0.9600 . ?
C47 H47C 0.9600 . ?
C48 H48A 0.9600 . ?
C48 H48B 0.9600 . ?
C48 H48C 0.9600 . ?
C49 H49A 0.9600 . ?
C49 H49B 0.9600 . ?
C49 H49C 0.9600 . ?
C50 H50A 0.9600 . ?
C50 H50B 0.9600 . ?
C50 H50C 0.9600 . ?
C51 H51A 0.9600 . ?
C51 H51B 0.9600 . ?
C51 H51C 0.9600 . ?
C52 H52A 0.9600 . ?
C52 H52B 0.9600 . ?
C52 H52C 0.9600 . ?
C53 H53A 0.9600 . ?
C53 H53B 0.9600 . ?
C53 H53C 0.9600 . ?
C54 H54A 0.9600 . ?
C54 H54B 0.9600 . ?
C54 H54C 0.9600 . ?
C55 H55A 0.9600 . ?
C55 H55B 0.9600 . ?
C55 H55C 0.9600 . ?
C56 H56A 0.9600 . ?
C56 H56B 0.9600 . ?
C56 H56C 0.9600 . ?
C57 H57A 0.9700 . ?
C57 H57B 0.9700 . ?

loop_
_platon_squeeze_void_nr
_platon_squeeze_void_average_x
_platon_squeeze_void_average_y
_platon_squeeze_void_average_z
_platon_squeeze_void_volume
_platon_squeeze_void_count_electrons
1 0.500 0.000 0.000 197.2 48.6
2 0.500 0.500 0.000 426.9 83.9
